data_4134769
loop_
_publ_author_name
'Zeman, Charles J.'
'Shen, Yu-Hsuan'
'Heller, Jessica'
'Abboud, Khalil A.'
'Schanze, Kirk S.'
'Veige, Adam S.'

_publ_section_title
;
 Excited State Turn-On of Aurophilicity and Tunability of Relativistic
 Effects in a Series of Digold Triazolates Synthesized via iClick.
;
_journal_name_full 'Journal of the American Chemical Society'
_journal_paper_doi 10.1021/jacs.0c01624
_journal_year 2020
_chemical_formula_sum 'C49 H46 Au2 Cl6 N4 P2'
_chemical_formula_weight 1359.47
_space_group_crystal_system triclinic
_space_group_IT_number 2
_space_group_name_Hall '-P 1'
_space_group_name_H-M_alt 'P -1'
_atom_sites_solution_hydrogens geom
_atom_sites_solution_primary direct
_atom_sites_solution_secondary difmap
_audit_creation_method SHELXL-2018/3
_audit_update_record
;
2019-06-05 # Formatted by publCIF

;
_cell_angle_alpha 108.3241(13)
_cell_angle_beta 110.0928(11)
_cell_angle_gamma 91.3270(13)
_cell_formula_units_Z 2
_cell_length_a 11.3232(5)
_cell_length_b 14.8436(6)
_cell_length_c 15.9362(7)
_cell_measurement_reflns_used 9503
_cell_measurement_temperature 100(2)
_cell_measurement_theta_max 41.10
_cell_measurement_theta_min 2.78
_cell_volume 2361.95(18)
_computing_cell_refinement 'Bruker APEX3 (Bruker, 2014)'
_computing_data_collection 'Bruker APEX3 (Bruker, 2014)'
_computing_data_reduction 'Bruker Apex3 SAINT (Bruker, 2014)'
_computing_molecular_graphics 'XP in SHELXTL-plus, Bruker 2014'
_computing_publication_material 'SHELXL2014/7, Sheldrick, G. M. 2014'
_computing_structure_refinement 'SHELXL2014/7, Sheldrick G. M. 2014'
_computing_structure_solution 'SHELXL2014/7, Sheldrick G. M. 2014'
_diffrn_ambient_temperature 100(2)
_diffrn_measured_fraction_theta_full 0.996
_diffrn_measured_fraction_theta_max 0.997
_diffrn_measurement_device_type 'Bruker D8 Venture'
_diffrn_measurement_method 'phi and omega scans'
_diffrn_radiation_type MoK\a
_diffrn_radiation_wavelength 0.71073
_diffrn_reflns_av_R_equivalents 0.0276
_diffrn_reflns_av_unetI/netI 0.0113
_diffrn_reflns_Laue_measured_fraction_full 0.996
_diffrn_reflns_Laue_measured_fraction_max 0.997
_diffrn_reflns_limit_h_max 14
_diffrn_reflns_limit_h_min -14
_diffrn_reflns_limit_k_max 19
_diffrn_reflns_limit_k_min -19
_diffrn_reflns_limit_l_max 20
_diffrn_reflns_limit_l_min -20
_diffrn_reflns_number 138984
_diffrn_reflns_point_group_measured_fraction_full 0.996
_diffrn_reflns_point_group_measured_fraction_max 0.997
_diffrn_reflns_theta_full 25.000
_diffrn_reflns_theta_max 27.499
_diffrn_reflns_theta_min 2.300
_diffrn_source 'I\mS microsource 3.0'
_exptl_absorpt_coefficient_mu 6.652
_exptl_absorpt_correction_T_max 0.6370
_exptl_absorpt_correction_T_min 0.3879
_exptl_absorpt_correction_type integration
_exptl_absorpt_process_details 'Sheldrick, G. M., sadabs (2014). Acta Cryst. C71, 3--8.'
_exptl_crystal_colour colourless
_exptl_crystal_density_diffrn 1.912
_exptl_crystal_description block
_exptl_crystal_F_000 1316
_exptl_crystal_size_max 0.319
_exptl_crystal_size_mid 0.193
_exptl_crystal_size_min 0.103
_exptl_transmission_factor_max 0.7482
_exptl_transmission_factor_min 0.6033
_refine_diff_density_max 4.799
_refine_diff_density_min -1.861
_refine_diff_density_rms 0.126
_refine_ls_extinction_method none
_refine_ls_goodness_of_fit_ref 1.080
_refine_ls_hydrogen_treatment constr
_refine_ls_matrix_type full
_refine_ls_number_parameters 489
_refine_ls_number_reflns 10827
_refine_ls_number_restraints 0
_refine_ls_restrained_S_all 1.080
_refine_ls_R_factor_all 0.0290
_refine_ls_R_factor_gt 0.0269
_refine_ls_shift/su_max 0.003
_refine_ls_shift/su_mean 0.000
_refine_ls_structure_factor_coef Fsqd
_refine_ls_weighting_details 'w=1/[\s^2^(Fo^2^)+(0.0239P)^2^+12.6167P] where P=(Fo^2^+2Fc^2^)/3'
_refine_ls_weighting_scheme calc
_refine_ls_wR_factor_gt 0.0651
_refine_ls_wR_factor_ref 0.0673
_reflns_Friedel_coverage 0.000
_reflns_number_gt 10235
_reflns_number_total 10827
_reflns_threshold_expression 'I > 2\s(I)'
_cod_data_source_file ja0c01624_si_002.cif
_cod_data_source_block shen2
_cod_database_code 4134769
_shelx_shelxl_version_number 2018/3
_shelx_space_group_comment
; 
The symmetry employed for this shelxl refinement is uniquely defined 
by the following loop, which should always be used as a source of 
symmetry information in preference to the above space-group names. 
They are only intended as comments. 
;
_shelx_estimated_absorpt_t_min 0.225
_shelx_estimated_absorpt_t_max 0.547
_publcif_funding_html
;
;

loop_
_space_group_symop_operation_xyz
'x, y, z'
'-x, -y, -z'

loop_
_atom_site_label
_atom_site_type_symbol
_atom_site_fract_x
_atom_site_fract_y
_atom_site_fract_z
_atom_site_U_iso_or_equiv
_atom_site_adp_type
_atom_site_occupancy
_atom_site_site_symmetry_order
_atom_site_calc_flag
_atom_site_refinement_flags_posn
_atom_site_refinement_flags_adp
_atom_site_refinement_flags_occupancy
_atom_site_disorder_assembly
_atom_site_disorder_group
Au1 Au 1.28482(2) -1.09467(2) 0.73214(2) 0.01697(4) Uani 1 1 d . . . . .
Au2 Au 1.13043(2) -1.23940(2) 0.83051(2) 0.02013(4) Uani 1 1 d . . . . .
P1 P 1.48486(8) -1.08890(7) 0.72847(6) 0.01599(17) Uani 1 1 d . . . . .
P2 P 1.22614(9) -1.30667(7) 0.93886(7) 0.02150(19) Uani 1 1 d . . . . .
N1 N 1.0442(3) -1.1636(2) 0.7470(2) 0.0201(6) Uani 1 1 d . . . . .
N2 N 0.9199(3) -1.1532(3) 0.7291(3) 0.0262(7) Uani 1 1 d . . . . .
N3 N 0.8952(3) -1.0841(3) 0.6930(3) 0.0262(7) Uani 1 1 d . . . . .
N4 N 1.0058(4) -0.7407(3) 0.5457(3) 0.0340(8) Uani 1 1 d . . . . .
C1 C 1.1015(3) -1.0996(3) 0.7226(3) 0.0208(7) Uani 1 1 d . . . . .
C2 C 1.0038(3) -1.0488(3) 0.6875(3) 0.0211(7) Uani 1 1 d . . . . .
C3 C 1.0047(4) -0.9708(3) 0.6498(3) 0.0223(8) Uani 1 1 d . . . . .
C4 C 1.1134(4) -0.9321(3) 0.6436(3) 0.0284(9) Uani 1 1 d . . . . .
H4A H 1.188402 -0.957033 0.664107 0.034 Uiso 1 1 calc R U . . .
C5 C 1.1144(4) -0.8584(3) 0.6084(3) 0.0289(9) Uani 1 1 d . . . . .
H5A H 1.189164 -0.835551 0.604923 0.035 Uiso 1 1 calc R U . . .
C6 C 1.0039(4) -0.8174(3) 0.5776(3) 0.0272(8) Uani 1 1 d . . . . .
C7 C 0.8948(4) -0.8550(3) 0.5836(3) 0.0304(9) Uani 1 1 d . . . . .
H7A H 0.819976 -0.829649 0.563991 0.037 Uiso 1 1 calc R U . . .
C8 C 0.8957(4) -0.9302(3) 0.6185(3) 0.0293(9) Uani 1 1 d . . . . .
H8A H 0.820775 -0.954054 0.620971 0.035 Uiso 1 1 calc R U . . .
C9 C 1.1098(5) -0.7212(4) 0.5168(4) 0.0388(11) Uani 1 1 d . . . . .
H9A H 1.090880 -0.674137 0.486123 0.058 Uiso 1 1 calc R U . . .
H9B H 1.120148 -0.779287 0.473292 0.058 Uiso 1 1 calc R U . . .
H9C H 1.186978 -0.697297 0.571786 0.058 Uiso 1 1 calc R U . . .
C10 C 0.8877(5) -0.7095(4) 0.5041(4) 0.0420(12) Uani 1 1 d . . . . .
H10A H 0.903144 -0.657495 0.483786 0.063 Uiso 1 1 calc R U . . .
H10B H 0.848663 -0.688298 0.550376 0.063 Uiso 1 1 calc R U . . .
H10C H 0.832056 -0.761795 0.450350 0.063 Uiso 1 1 calc R U . . .
C11 C 1.5106(3) -0.9978(3) 0.6795(3) 0.0185(7) Uani 1 1 d . . . . .
C12 C 1.6244(4) -0.9364(3) 0.7170(3) 0.0217(7) Uani 1 1 d . . . . .
H12A H 1.692555 -0.943238 0.766557 0.026 Uiso 1 1 calc R U . . .
C13 C 1.6368(4) -0.8645(3) 0.6803(3) 0.0254(8) Uani 1 1 d . . . . .
H13A H 1.712756 -0.822756 0.706115 0.030 Uiso 1 1 calc R U . . .
C14 C 1.5364(4) -0.8549(3) 0.6055(3) 0.0282(9) Uani 1 1 d . . . . .
H14A H 1.544923 -0.806701 0.581346 0.034 Uiso 1 1 calc R U . . .
C15 C 1.4225(4) -0.9176(3) 0.5664(3) 0.0292(9) Uani 1 1 d . . . . .
H15A H 1.355527 -0.911951 0.515401 0.035 Uiso 1 1 calc R U . . .
C16 C 1.4090(4) -0.9880(3) 0.6035(3) 0.0251(8) Uani 1 1 d . . . . .
H16A H 1.332504 -1.029084 0.578146 0.030 Uiso 1 1 calc R U . . .
C17 C 1.6160(3) -1.0613(3) 0.8416(3) 0.0170(7) Uani 1 1 d . . . . .
C18 C 1.5990(3) -1.0039(3) 0.9237(3) 0.0184(7) Uani 1 1 d . . . . .
H18A H 1.521930 -0.981343 0.919184 0.022 Uiso 1 1 calc R U . . .
C19 C 1.6963(4) -0.9805(3) 1.0116(3) 0.0201(7) Uani 1 1 d . . . . .
H19A H 1.684577 -0.941950 1.065906 0.024 Uiso 1 1 calc R U . . .
C20 C 1.8122(3) -1.0146(3) 1.0189(3) 0.0207(7) Uani 1 1 d . . . . .
H20A H 1.877071 -0.999595 1.078190 0.025 Uiso 1 1 calc R U . . .
C21 C 1.8302(3) -1.0710(3) 0.9374(3) 0.0217(7) Uani 1 1 d . . . . .
H21A H 1.907650 -1.093097 0.942097 0.026 Uiso 1 1 calc R U . . .
C22 C 1.7323(3) -1.0945(3) 0.8488(3) 0.0205(7) Uani 1 1 d . . . . .
H22A H 1.744457 -1.132229 0.794376 0.025 Uiso 1 1 calc R U . . .
C23 C 1.5055(3) -1.1993(3) 0.6479(3) 0.0190(7) Uani 1 1 d . . . . .
C24 C 1.4223(4) -1.2826(3) 0.6215(3) 0.0291(9) Uani 1 1 d . . . . .
H24A H 1.362587 -1.282610 0.649570 0.035 Uiso 1 1 calc R U . . .
C25 C 1.4289(5) -1.3662(3) 0.5526(4) 0.0391(11) Uani 1 1 d . . . . .
H25A H 1.371375 -1.421208 0.533303 0.047 Uiso 1 1 calc R U . . .
C26 C 1.5190(5) -1.3679(3) 0.5135(3) 0.0365(11) Uani 1 1 d . . . . .
H26A H 1.522762 -1.423949 0.467803 0.044 Uiso 1 1 calc R U . . .
C27 C 1.6042(5) -1.2872(3) 0.5413(3) 0.0310(9) Uani 1 1 d . . . . .
H27A H 1.666723 -1.289334 0.515486 0.037 Uiso 1 1 calc R U . . .
C28 C 1.5980(4) -1.2022(3) 0.6077(3) 0.0216(7) Uani 1 1 d . . . . .
H28A H 1.655150 -1.147459 0.625389 0.026 Uiso 1 1 calc R U . . .
C29 C 1.3916(4) -1.2543(3) 1.0049(3) 0.0218(7) Uani 1 1 d . . . . .
C30 C 1.4659(4) -1.2421(3) 0.9541(3) 0.0255(8) Uani 1 1 d . . . . .
H30A H 1.429831 -1.260000 0.888176 0.031 Uiso 1 1 calc R U . . .
C31 C 1.5935(4) -1.2032(3) 1.0016(3) 0.0274(8) Uani 1 1 d . . . . .
H31A H 1.643033 -1.196458 0.967330 0.033 Uiso 1 1 calc R U . . .
C32 C 1.6474(4) -1.1743(3) 1.1002(3) 0.0266(8) Uani 1 1 d . . . . .
H32A H 1.732478 -1.147236 1.132051 0.032 Uiso 1 1 calc R U . . .
C33 C 1.5740(4) -1.1861(3) 1.1508(3) 0.0270(8) Uani 1 1 d . . . . .
H33A H 1.609914 -1.166690 1.216778 0.032 Uiso 1 1 calc R U . . .
C34 C 1.4463(4) -1.2269(3) 1.1034(3) 0.0236(8) Uani 1 1 d . . . . .
H34A H 1.397914 -1.235766 1.137676 0.028 Uiso 1 1 calc R U . . .
C35 C 1.1494(4) -1.2866(3) 1.0247(3) 0.0236(8) Uani 1 1 d . . . . .
C36 C 1.1229(4) -1.1942(3) 1.0620(3) 0.0248(8) Uani 1 1 d . . . . .
H36A H 1.147309 -1.144954 1.044185 0.030 Uiso 1 1 calc R U . . .
C37 C 1.0604(4) -1.1756(3) 1.1254(3) 0.0283(9) Uani 1 1 d . . . . .
H37A H 1.044586 -1.113649 1.150865 0.034 Uiso 1 1 calc R U . . .
C38 C 1.0216(4) -1.2485(3) 1.1510(3) 0.0331(10) Uani 1 1 d . . . . .
H38A H 0.978155 -1.235992 1.192488 0.040 Uiso 1 1 calc R U . . .
C39 C 1.0478(5) -1.3408(4) 1.1143(4) 0.0400(11) Uani 1 1 d . . . . .
H39A H 1.022650 -1.389810 1.131951 0.048 Uiso 1 1 calc R U . . .
C40 C 1.1115(5) -1.3599(3) 1.0511(3) 0.0338(10) Uani 1 1 d . . . . .
H40A H 1.128693 -1.421573 1.026621 0.041 Uiso 1 1 calc R U . . .
C41 C 1.2287(4) -1.4336(3) 0.8949(3) 0.0227(8) Uani 1 1 d . . . . .
C42 C 1.1484(5) -1.4884(3) 0.8038(3) 0.0334(10) Uani 1 1 d . . . . .
H42A H 1.092458 -1.459417 0.765846 0.040 Uiso 1 1 calc R U . . .
C43 C 1.1506(5) -1.5868(3) 0.7686(3) 0.0366(10) Uani 1 1 d . . . . .
H43A H 1.096113 -1.623057 0.707270 0.044 Uiso 1 1 calc R U . . .
C44 C 1.2326(4) -1.6302(3) 0.8237(3) 0.0318(9) Uani 1 1 d . . . . .
H44A H 1.233283 -1.695842 0.799764 0.038 Uiso 1 1 calc R U . . .
C45 C 1.3139(4) -1.5772(3) 0.9143(4) 0.0339(10) Uani 1 1 d . . . . .
H45A H 1.369251 -1.607082 0.951510 0.041 Uiso 1 1 calc R U . . .
C46 C 1.3134(4) -1.4792(3) 0.9502(3) 0.0318(9) Uani 1 1 d . . . . .
H46A H 1.369349 -1.443445 1.011164 0.038 Uiso 1 1 calc R U . . .

loop_
_atom_site_aniso_label
_atom_site_aniso_U_11
_atom_site_aniso_U_22
_atom_site_aniso_U_33
_atom_site_aniso_U_23
_atom_site_aniso_U_13
_atom_site_aniso_U_12
Au1 0.00979(6) 0.02302(7) 0.01636(7) 0.00412(5) 0.00514(5) 0.00276(5)
Au2 0.01525(7) 0.02180(7) 0.01942(7) 0.00241(5) 0.00601(5) 0.00158(5)
P1 0.0107(4) 0.0200(4) 0.0161(4) 0.0042(3) 0.0054(3) 0.0027(3)
P2 0.0177(4) 0.0197(5) 0.0220(5) 0.0014(4) 0.0065(4) 0.0012(4)
N1 0.0136(14) 0.0266(16) 0.0182(15) 0.0053(13) 0.0056(12) 0.0037(12)
N2 0.0157(15) 0.0309(18) 0.0312(18) 0.0056(15) 0.0125(14) 0.0032(13)
N3 0.0154(15) 0.0285(18) 0.0326(18) 0.0055(15) 0.0109(14) 0.0025(13)
N4 0.035(2) 0.037(2) 0.0286(19) 0.0121(16) 0.0098(16) 0.0075(17)
C1 0.0148(16) 0.0264(19) 0.0149(16) -0.0015(14) 0.0060(13) 0.0002(14)
C2 0.0115(16) 0.0251(19) 0.0198(17) -0.0019(14) 0.0064(13) 0.0013(14)
C3 0.0170(17) 0.0211(18) 0.0216(18) -0.0021(14) 0.0069(14) 0.0022(14)
C4 0.0164(18) 0.032(2) 0.034(2) 0.0082(18) 0.0087(16) 0.0065(16)
C5 0.022(2) 0.029(2) 0.033(2) 0.0065(18) 0.0122(17) 0.0043(16)
C6 0.026(2) 0.027(2) 0.0192(18) -0.0019(15) 0.0064(16) 0.0053(16)
C7 0.0209(19) 0.029(2) 0.031(2) 0.0017(17) 0.0047(17) 0.0074(16)
C8 0.0156(18) 0.033(2) 0.033(2) 0.0033(18) 0.0080(16) 0.0031(16)
C9 0.046(3) 0.040(3) 0.033(2) 0.013(2) 0.016(2) 0.006(2)
C10 0.044(3) 0.040(3) 0.033(2) 0.010(2) 0.005(2) 0.013(2)
C11 0.0157(16) 0.0215(17) 0.0179(17) 0.0042(14) 0.0077(14) 0.0057(13)
C12 0.0175(17) 0.0229(18) 0.0229(18) 0.0063(15) 0.0067(15) 0.0030(14)
C13 0.0225(19) 0.0235(19) 0.030(2) 0.0086(16) 0.0098(16) 0.0033(15)
C14 0.028(2) 0.029(2) 0.032(2) 0.0142(18) 0.0130(18) 0.0068(17)
C15 0.0195(19) 0.041(2) 0.025(2) 0.0136(18) 0.0041(16) 0.0091(17)
C16 0.0171(18) 0.038(2) 0.0230(19) 0.0144(17) 0.0065(15) 0.0073(16)
C17 0.0127(15) 0.0210(17) 0.0166(16) 0.0060(14) 0.0049(13) 0.0020(13)
C18 0.0159(16) 0.0180(17) 0.0218(18) 0.0048(14) 0.0094(14) 0.0023(13)
C19 0.0208(18) 0.0193(17) 0.0185(17) 0.0031(14) 0.0086(14) 0.0003(14)
C20 0.0153(17) 0.0239(18) 0.0182(17) 0.0058(14) 0.0023(14) -0.0005(14)
C21 0.0131(16) 0.0264(19) 0.0241(19) 0.0079(15) 0.0055(14) 0.0052(14)
C22 0.0146(16) 0.0250(18) 0.0197(17) 0.0034(14) 0.0074(14) 0.0043(14)
C23 0.0150(16) 0.0219(18) 0.0179(17) 0.0049(14) 0.0049(13) 0.0058(13)
C24 0.0220(19) 0.024(2) 0.040(2) 0.0076(18) 0.0133(18) 0.0046(16)
C25 0.032(2) 0.024(2) 0.049(3) 0.002(2) 0.009(2) 0.0035(18)
C26 0.044(3) 0.024(2) 0.031(2) 0.0002(18) 0.010(2) 0.0149(19)
C27 0.036(2) 0.039(2) 0.024(2) 0.0119(18) 0.0163(18) 0.0171(19)
C28 0.0212(18) 0.0244(19) 0.0206(18) 0.0079(15) 0.0090(15) 0.0068(15)
C29 0.0175(17) 0.0180(17) 0.0262(19) 0.0029(15) 0.0077(15) 0.0034(14)
C30 0.0213(19) 0.0247(19) 0.026(2) 0.0045(16) 0.0078(16) 0.0017(15)
C31 0.0227(19) 0.025(2) 0.037(2) 0.0113(17) 0.0136(17) 0.0044(16)
C32 0.0177(18) 0.0184(18) 0.039(2) 0.0067(16) 0.0070(16) 0.0029(14)
C33 0.0215(19) 0.025(2) 0.027(2) 0.0037(16) 0.0037(16) 0.0051(15)
C34 0.0194(18) 0.0222(18) 0.0262(19) 0.0042(15) 0.0086(15) 0.0051(14)
C35 0.0180(17) 0.027(2) 0.0197(18) 0.0026(15) 0.0054(14) -0.0015(15)
C36 0.0223(19) 0.026(2) 0.0249(19) 0.0078(16) 0.0075(16) 0.0053(15)
C37 0.0206(19) 0.031(2) 0.026(2) 0.0019(17) 0.0073(16) 0.0058(16)
C38 0.025(2) 0.039(2) 0.031(2) 0.0019(19) 0.0140(18) -0.0015(18)
C39 0.048(3) 0.029(2) 0.046(3) 0.006(2) 0.028(2) -0.005(2)
C40 0.037(2) 0.024(2) 0.038(2) 0.0024(18) 0.019(2) 0.0006(18)
C41 0.0197(18) 0.0191(18) 0.0264(19) 0.0053(15) 0.0073(15) 0.0017(14)
C42 0.035(2) 0.027(2) 0.029(2) 0.0049(18) 0.0049(19) 0.0016(18)
C43 0.045(3) 0.025(2) 0.026(2) -0.0012(17) 0.007(2) -0.0009(19)
C44 0.032(2) 0.0204(19) 0.041(2) 0.0029(18) 0.019(2) 0.0018(16)
C45 0.026(2) 0.026(2) 0.044(3) 0.0104(19) 0.0070(19) 0.0069(17)
C46 0.024(2) 0.026(2) 0.034(2) 0.0044(18) 0.0025(17) 0.0007(16)

loop_
_atom_type_symbol
_atom_type_description
_atom_type_scat_dispersion_real
_atom_type_scat_dispersion_imag
_atom_type_scat_source
C C 0.0033 0.0016 'International Tables Vol C Tables 4.2.6.8 and 6.1.1.4'
H H 0.0000 0.0000 'International Tables Vol C Tables 4.2.6.8 and 6.1.1.4'
N N 0.0061 0.0033 'International Tables Vol C Tables 4.2.6.8 and 6.1.1.4'
P P 0.1023 0.0942 'International Tables Vol C Tables 4.2.6.8 and 6.1.1.4'
Cl Cl 0.1484 0.1585 'International Tables Vol C Tables 4.2.6.8 and 6.1.1.4'
Au Au -2.0133 8.8022 'International Tables Vol C Tables 4.2.6.8 and 6.1.1.4'

loop_
_geom_angle_atom_site_label_1
_geom_angle_atom_site_label_2
_geom_angle_atom_site_label_3
_geom_angle
_geom_angle_site_symmetry_1
_geom_angle_site_symmetry_3
_geom_angle_publ_flag
C1 Au1 P1 174.58(11) . . ?
N1 Au2 P2 172.50(9) . . ?
C23 P1 C17 107.33(17) . . ?
C23 P1 C11 104.09(17) . . ?
C17 P1 C11 106.13(17) . . ?
C23 P1 Au1 112.09(12) . . ?
C17 P1 Au1 116.56(12) . . ?
C11 P1 Au1 109.76(12) . . ?
C41 P2 C29 104.79(18) . . ?
C41 P2 C35 106.57(19) . . ?
C29 P2 C35 106.86(18) . . ?
C41 P2 Au2 116.57(14) . . ?
C29 P2 Au2 111.73(14) . . ?
C35 P2 Au2 109.75(14) . . ?
N2 N1 C1 110.4(3) . . ?
N2 N1 Au2 120.5(3) . . ?
C1 N1 Au2 127.1(3) . . ?
N3 N2 N1 108.4(3) . . ?
N2 N3 C2 108.6(3) . . ?
C6 N4 C10 118.6(4) . . ?
C6 N4 C9 119.0(4) . . ?
C10 N4 C9 117.2(4) . . ?
N1 C1 C2 104.1(3) . . ?
N1 C1 Au1 123.4(3) . . ?
C2 C1 Au1 132.4(3) . . ?
N3 C2 C1 108.4(4) . . ?
N3 C2 C3 120.8(3) . . ?
C1 C2 C3 130.8(3) . . ?
C8 C3 C4 115.9(4) . . ?
C8 C3 C2 121.4(4) . . ?
C4 C3 C2 122.7(4) . . ?
C5 C4 C3 122.8(4) . . ?
C5 C4 H4A 118.6 . . ?
C3 C4 H4A 118.6 . . ?
C4 C5 C6 120.8(4) . . ?
C4 C5 H5A 119.6 . . ?
C6 C5 H5A 119.6 . . ?
N4 C6 C7 121.9(4) . . ?
N4 C6 C5 121.0(4) . . ?
C7 C6 C5 117.1(4) . . ?
C6 C7 C8 121.1(4) . . ?
C6 C7 H7A 119.5 . . ?
C8 C7 H7A 119.5 . . ?
C3 C8 C7 122.4(4) . . ?
C3 C8 H8A 118.8 . . ?
C7 C8 H8A 118.8 . . ?
N4 C9 H9A 109.5 . . ?
N4 C9 H9B 109.5 . . ?
H9A C9 H9B 109.5 . . ?
N4 C9 H9C 109.5 . . ?
H9A C9 H9C 109.5 . . ?
H9B C9 H9C 109.5 . . ?
N4 C10 H10A 109.5 . . ?
N4 C10 H10B 109.5 . . ?
H10A C10 H10B 109.5 . . ?
N4 C10 H10C 109.5 . . ?
H10A C10 H10C 109.5 . . ?
H10B C10 H10C 109.5 . . ?
C12 C11 C16 119.6(4) . . ?
C12 C11 P1 122.3(3) . . ?
C16 C11 P1 118.0(3) . . ?
C11 C12 C13 120.0(4) . . ?
C11 C12 H12A 120.0 . . ?
C13 C12 H12A 120.0 . . ?
C14 C13 C12 120.3(4) . . ?
C14 C13 H13A 119.9 . . ?
C12 C13 H13A 119.9 . . ?
C13 C14 C15 120.0(4) . . ?
C13 C14 H14A 120.0 . . ?
C15 C14 H14A 120.0 . . ?
C16 C15 C14 120.0(4) . . ?
C16 C15 H15A 120.0 . . ?
C14 C15 H15A 120.0 . . ?
C15 C16 C11 120.1(4) . . ?
C15 C16 H16A 119.9 . . ?
C11 C16 H16A 119.9 . . ?
C22 C17 C18 119.6(3) . . ?
C22 C17 P1 122.3(3) . . ?
C18 C17 P1 118.1(3) . . ?
C19 C18 C17 120.3(3) . . ?
C19 C18 H18A 119.8 . . ?
C17 C18 H18A 119.8 . . ?
C18 C19 C20 120.1(3) . . ?
C18 C19 H19A 119.9 . . ?
C20 C19 H19A 119.9 . . ?
C21 C20 C19 119.9(3) . . ?
C21 C20 H20A 120.1 . . ?
C19 C20 H20A 120.1 . . ?
C20 C21 C22 120.0(3) . . ?
C20 C21 H21A 120.0 . . ?
C22 C21 H21A 120.0 . . ?
C21 C22 C17 120.1(3) . . ?
C21 C22 H22A 120.0 . . ?
C17 C22 H22A 120.0 . . ?
C24 C23 C28 119.1(4) . . ?
C24 C23 P1 118.8(3) . . ?
C28 C23 P1 122.0(3) . . ?
C23 C24 C25 119.7(4) . . ?
C23 C24 H24A 120.2 . . ?
C25 C24 H24A 120.2 . . ?
C26 C25 C24 120.6(4) . . ?
C26 C25 H25A 119.7 . . ?
C24 C25 H25A 119.7 . . ?
C25 C26 C27 120.1(4) . . ?
C25 C26 H26A 119.9 . . ?
C27 C26 H26A 119.9 . . ?
C26 C27 C28 120.7(4) . . ?
C26 C27 H27A 119.7 . . ?
C28 C27 H27A 119.7 . . ?
C27 C28 C23 119.8(4) . . ?
C27 C28 H28A 120.1 . . ?
C23 C28 H28A 120.1 . . ?
C34 C29 C30 119.4(4) . . ?
C34 C29 P2 122.4(3) . . ?
C30 C29 P2 118.2(3) . . ?
C31 C30 C29 120.2(4) . . ?
C31 C30 H30A 119.9 . . ?
C29 C30 H30A 119.9 . . ?
C30 C31 C32 120.2(4) . . ?
C30 C31 H31A 119.9 . . ?
C32 C31 H31A 119.9 . . ?
C33 C32 C31 119.7(4) . . ?
C33 C32 H32A 120.1 . . ?
C31 C32 H32A 120.1 . . ?
C32 C33 C34 120.4(4) . . ?
C32 C33 H33A 119.8 . . ?
C34 C33 H33A 119.8 . . ?
C29 C34 C33 120.0(4) . . ?
C29 C34 H34A 120.0 . . ?
C33 C34 H34A 120.0 . . ?
C40 C35 C36 119.5(4) . . ?
C40 C35 P2 122.7(3) . . ?
C36 C35 P2 117.8(3) . . ?
C37 C36 C35 120.2(4) . . ?
C37 C36 H36A 119.9 . . ?
C35 C36 H36A 119.9 . . ?
C38 C37 C36 120.4(4) . . ?
C38 C37 H37A 119.8 . . ?
C36 C37 H37A 119.8 . . ?
C37 C38 C39 119.7(4) . . ?
C37 C38 H38A 120.1 . . ?
C39 C38 H38A 120.1 . . ?
C38 C39 C40 120.2(5) . . ?
C38 C39 H39A 119.9 . . ?
C40 C39 H39A 119.9 . . ?
C35 C40 C39 120.0(4) . . ?
C35 C40 H40A 120.0 . . ?
C39 C40 H40A 120.0 . . ?
C42 C41 C46 118.5(4) . . ?
C42 C41 P2 119.9(3) . . ?
C46 C41 P2 121.6(3) . . ?
C41 C42 C43 120.4(4) . . ?
C41 C42 H42A 119.8 . . ?
C43 C42 H42A 119.8 . . ?
C44 C43 C42 120.3(4) . . ?
C44 C43 H43A 119.8 . . ?
C42 C43 H43A 119.8 . . ?
C43 C44 C45 120.3(4) . . ?
C43 C44 H44A 119.8 . . ?
C45 C44 H44A 119.8 . . ?
C44 C45 C46 120.0(4) . . ?
C44 C45 H45A 120.0 . . ?
C46 C45 H45A 120.0 . . ?
C45 C46 C41 120.4(4) . . ?
C45 C46 H46A 119.8 . . ?
C41 C46 H46A 119.8 . . ?

loop_
_geom_bond_atom_site_label_1
_geom_bond_atom_site_label_2
_geom_bond_distance
_geom_bond_site_symmetry_2
_geom_bond_publ_flag
Au1 C1 2.027(4) . ?
Au1 P1 2.2861(9) . ?
Au2 N1 2.022(3) . ?
Au2 P2 2.2364(11) . ?
P1 C23 1.814(4) . ?
P1 C17 1.815(4) . ?
P1 C11 1.823(4) . ?
P2 C41 1.797(4) . ?
P2 C29 1.813(4) . ?
P2 C35 1.814(4) . ?
N1 N2 1.359(4) . ?
N1 C1 1.361(5) . ?
N2 N3 1.318(5) . ?
N3 C2 1.367(5) . ?
N4 C6 1.388(6) . ?
N4 C10 1.434(6) . ?
N4 C9 1.458(6) . ?
C1 C2 1.408(5) . ?
C2 C3 1.463(6) . ?
C3 C8 1.392(6) . ?
C3 C4 1.393(6) . ?
C4 C5 1.379(6) . ?
C4 H4A 0.9300 . ?
C5 C6 1.407(6) . ?
C5 H5A 0.9300 . ?
C6 C7 1.388(6) . ?
C7 C8 1.393(7) . ?
C7 H7A 0.9300 . ?
C8 H8A 0.9300 . ?
C9 H9A 0.9600 . ?
C9 H9B 0.9600 . ?
C9 H9C 0.9600 . ?
C10 H10A 0.9600 . ?
C10 H10B 0.9600 . ?
C10 H10C 0.9600 . ?
C11 C12 1.387(5) . ?
C11 C16 1.404(5) . ?
C12 C13 1.394(6) . ?
C12 H12A 0.9300 . ?
C13 C14 1.383(6) . ?
C13 H13A 0.9300 . ?
C14 C15 1.395(6) . ?
C14 H14A 0.9300 . ?
C15 C16 1.382(6) . ?
C15 H15A 0.9300 . ?
C16 H16A 0.9300 . ?
C17 C22 1.397(5) . ?
C17 C18 1.398(5) . ?
C18 C19 1.382(5) . ?
C18 H18A 0.9300 . ?
C19 C20 1.398(5) . ?
C19 H19A 0.9300 . ?
C20 C21 1.392(5) . ?
C20 H20A 0.9300 . ?
C21 C22 1.393(5) . ?
C21 H21A 0.9300 . ?
C22 H22A 0.9300 . ?
C23 C24 1.394(6) . ?
C23 C28 1.397(5) . ?
C24 C25 1.399(6) . ?
C24 H24A 0.9300 . ?
C25 C26 1.363(7) . ?
C25 H25A 0.9300 . ?
C26 C27 1.371(7) . ?
C26 H26A 0.9300 . ?
C27 C28 1.391(6) . ?
C27 H27A 0.9300 . ?
C28 H28A 0.9300 . ?
C29 C34 1.389(6) . ?
C29 C30 1.397(6) . ?
C30 C31 1.389(6) . ?
C30 H30A 0.9300 . ?
C31 C32 1.390(6) . ?
C31 H31A 0.9300 . ?
C32 C33 1.383(6) . ?
C32 H32A 0.9300 . ?
C33 C34 1.396(6) . ?
C33 H33A 0.9300 . ?
C34 H34A 0.9300 . ?
C35 C40 1.389(6) . ?
C35 C36 1.399(6) . ?
C36 C37 1.386(6) . ?
C36 H36A 0.9300 . ?
C37 C38 1.382(7) . ?
C37 H37A 0.9300 . ?
C38 C39 1.393(7) . ?
C38 H38A 0.9300 . ?
C39 C40 1.394(7) . ?
C39 H39A 0.9300 . ?
C40 H40A 0.9300 . ?
C41 C42 1.382(6) . ?
C41 C46 1.407(6) . ?
C42 C43 1.395(6) . ?
C42 H42A 0.9300 . ?
C43 C44 1.368(7) . ?
C43 H43A 0.9300 . ?
C44 C45 1.375(7) . ?
C44 H44A 0.9300 . ?
C45 C46 1.386(6) . ?
C45 H45A 0.9300 . ?
C46 H46A 0.9300 . ?

loop_
_publcif_info_cif.paper_type
?
